data_7007194
loop_
_publ_author_name
'Carbonera, Chiara'
'S\'anchez Costa, Jos\'e'
'Money, Victoria A.'
'Elha\"ik, J\'er\^ome'
'Howard, Judith A. K.'
'Halcrow, Malcolm A.'
'L\'etard, Jean-Fran\,cois'

_publ_section_title
;
 Photomagnetic properties of iron(II) spin crossover complexes of
 2,6-dipyrazolylpyridine and 2,6-dipyrazolylpyrazine ligands.
;
_journal_issue 25
_journal_name_full 'Dalton transactions (Cambridge, England : 2003)'
_journal_page_first 3058
_journal_page_last 3066
_journal_paper_doi 10.1039/b601366j
_journal_year 2006
_chemical_formula_moiety 'C26 H26 Fe N10, 2[B F4], 0.2[H2 O]'
_chemical_formula_sum 'C26 H26.4 B2 F8 Fe N10 O0.2'
_chemical_formula_weight 711.64
_chemical_name_common
;
Bis(2,6-bis(4-methylpyrazol-1-yl)pyridine)iron(ii)
ditetrafluoroborate (compound 7)
;
_chemical_name_systematic
;
Bis[2,6-bis(4-methylpyrazol-1-yl)pyridine]iron(II) ditetrafluoroborate
(compound 7)
;
_space_group_IT_number 15
_symmetry_cell_setting monoclinic
_symmetry_space_group_name_Hall '-C 2yc'
_symmetry_space_group_name_H-M 'C 1 2/c 1'
_atom_sites_solution_hydrogens geom
_atom_sites_solution_primary direct
_atom_sites_solution_secondary difmap
_audit_creation_method SHELXL-97
_cell_angle_alpha 90.00
_cell_angle_beta 115.7118(15)
_cell_angle_gamma 90.00
_cell_formula_units_Z 8
_cell_length_a 30.5415(9)
_cell_length_b 16.5009(6)
_cell_length_c 13.4070(5)
_cell_measurement_reflns_used 24742
_cell_measurement_temperature 150(2)
_cell_measurement_theta_max 26.74
_cell_measurement_theta_min 2.45
_cell_volume 6087.6(4)
_computing_cell_refinement 'DENZO-SMN (Otwinowski & Minor, 1997)'
_computing_data_collection 'COLLECT (Nonius, 1999)'
_computing_data_reduction 'DENZO-SMN (Otwinowski & Minor, 1997)'
_computing_molecular_graphics 'ORTEX (McArdle, 1995)'
_computing_publication_material 'local program'
_computing_structure_refinement 'SHELXL-97 (Sheldrick, 1997)'
_computing_structure_solution 'SHELXS-97 (Sheldrick, 1990)'
_diffrn_ambient_temperature 150(2)
_diffrn_detector_area_resol_mean 9.091
_diffrn_measured_fraction_theta_full 0.998
_diffrn_measured_fraction_theta_max 0.998
_diffrn_measurement_device_type 'Nonius KappaCCD diffractometer'
_diffrn_measurement_method '\w and \f scans'
_diffrn_radiation_monochromator graphite
_diffrn_radiation_source 'fine-focus sealed tube'
_diffrn_radiation_type MoK\a
_diffrn_radiation_wavelength 0.71073
_diffrn_reflns_av_R_equivalents 0.0879
_diffrn_reflns_av_sigmaI/netI 0.0952
_diffrn_reflns_limit_h_max 38
_diffrn_reflns_limit_h_min -37
_diffrn_reflns_limit_k_max 20
_diffrn_reflns_limit_k_min -18
_diffrn_reflns_limit_l_max 16
_diffrn_reflns_limit_l_min -16
_diffrn_reflns_number 24742
_diffrn_reflns_theta_full 26.74
_diffrn_reflns_theta_max 26.74
_diffrn_reflns_theta_min 2.45
_exptl_absorpt_coefficient_mu 0.583
_exptl_absorpt_correction_T_max 0.981
_exptl_absorpt_correction_T_min 0.764
_exptl_absorpt_correction_type multi-scan
_exptl_absorpt_process_details
;
Using multiple and symmetry-related data measurements via the program SORTAV
See R.H. Blessing, Acta Cryst (1995), A51, 33-38
;
_exptl_crystal_colour Brown
_exptl_crystal_density_diffrn 1.553
_exptl_crystal_density_method 'not measured'
_exptl_crystal_description Block
_exptl_crystal_F_000 2896
_exptl_crystal_size_max 0.27
_exptl_crystal_size_mid 0.24
_exptl_crystal_size_min 0.22
_refine_diff_density_max 0.617
_refine_diff_density_min -0.939
_refine_diff_density_rms 0.200
_refine_ls_extinction_method none
_refine_ls_goodness_of_fit_ref 0.988
_refine_ls_hydrogen_treatment constr
_refine_ls_matrix_type full
_refine_ls_number_parameters 454
_refine_ls_number_reflns 6439
_refine_ls_number_restraints 20
_refine_ls_restrained_S_all 0.989
_refine_ls_R_factor_all 0.1262
_refine_ls_R_factor_gt 0.0541
_refine_ls_shift/su_max 0.001
_refine_ls_shift/su_mean 0.000
_refine_ls_structure_factor_coef Fsqd
_refine_ls_weighting_details 'calc w=1/[\s^2^(Fo^2^)+(0.0723P)^2^+0.0000P] where P=(Fo^2^+2Fc^2^)/3'
_refine_ls_weighting_scheme calc
_refine_ls_wR_factor_gt 0.1233
_refine_ls_wR_factor_ref 0.1529
_reflns_number_gt 3637
_reflns_number_total 6439
_reflns_threshold_expression >2sigma(I)
_cod_data_source_file b601366j.txt
_cod_data_source_block c:\datasets\leeds\je40a1~1\je40a1~1
_cod_depositor_comments
;
The following automatic conversions were performed:
'_symmetry_cell_setting' value 'Monoclinic' changed to 'monoclinic'
according to '/home/saulius/struct/CIF-dictionaries/cif_core.dic'
dictionary named 'cif_core.dic' version 2.4.1 from 2010-06-29.

Automatic conversion script
Id: cif_fix_enum 1527 2010-12-29 10:47:43Z saulius 
;
_cod_original_sg_symbol_H-M 'C 2/c'
_cod_database_code 7007194

loop_
_symmetry_equiv_pos_as_xyz
'x, y, z'
'-x, y, -z+1/2'
'x+1/2, y+1/2, z'
'-x+1/2, y+1/2, -z+1/2'
'-x, -y, -z'
'x, -y, z-1/2'
'-x+1/2, -y+1/2, -z'
'x+1/2, -y+1/2, z-1/2'

loop_
_atom_site_label
_atom_site_type_symbol
_atom_site_fract_x
_atom_site_fract_y
_atom_site_fract_z
_atom_site_U_iso_or_equiv
_atom_site_adp_type
_atom_site_occupancy
_atom_site_symmetry_multiplicity
_atom_site_calc_flag
_atom_site_refinement_flags
_atom_site_disorder_assembly
_atom_site_disorder_group
Fe1 Fe 0.123531(15) 0.24215(3) 0.12006(4) 0.03171(17) Uani 1 1 d . . .
N2 N 0.12346(8) 0.35604(18) 0.1361(2) 0.0338(7) Uani 1 1 d . . .
C3 C 0.10626(11) 0.4041(2) 0.0471(3) 0.0390(8) Uani 1 1 d . . .
C4 C 0.10467(13) 0.4875(2) 0.0546(3) 0.0471(9) Uani 1 1 d . . .
H4 H 0.0917 0.5209 -0.0094 0.057 Uiso 1 1 calc R . .
C5 C 0.12304(13) 0.5198(2) 0.1604(3) 0.0504(10) Uani 1 1 d . . .
H5 H 0.1233 0.5770 0.1690 0.061 Uiso 1 1 calc R . .
C6 C 0.14113(12) 0.4713(2) 0.2543(3) 0.0454(9) Uani 1 1 d . . .
H6 H 0.1536 0.4939 0.3265 0.054 Uiso 1 1 calc R . .
C7 C 0.14017(11) 0.3888(2) 0.2377(3) 0.0377(8) Uani 1 1 d . . .
N8 N 0.09079(9) 0.35751(18) -0.0499(2) 0.0382(7) Uani 1 1 d . . .
N9 N 0.09513(9) 0.27439(17) -0.0364(2) 0.0345(7) Uani 1 1 d . . .
C10 C 0.07840(11) 0.2454(2) -0.1382(3) 0.0378(8) Uani 1 1 d . . .
H10 H 0.0766 0.1893 -0.1556 0.045 Uiso 1 1 calc R . .
C11 C 0.06349(11) 0.3082(2) -0.2180(3) 0.0402(9) Uani 1 1 d . . .
C12 C 0.07163(12) 0.3780(2) -0.1591(3) 0.0434(9) Uani 1 1 d . . .
H12 H 0.0652 0.4313 -0.1887 0.052 Uiso 1 1 calc R . .
C13 C 0.04240(13) 0.2983(3) -0.3415(3) 0.0523(10) Uani 1 1 d . . .
H13A H 0.0259 0.3484 -0.3774 0.078 Uiso 1 1 calc R . .
H13B H 0.0190 0.2535 -0.3644 0.078 Uiso 1 1 calc R . .
H13C H 0.0685 0.2865 -0.3631 0.078 Uiso 1 1 calc R . .
N14 N 0.15579(9) 0.32841(18) 0.3186(2) 0.0366(7) Uani 1 1 d . . .
N15 N 0.15279(9) 0.24952(16) 0.2826(2) 0.0337(6) Uani 1 1 d . . .
C16 C 0.17148(11) 0.2047(2) 0.3738(3) 0.0383(8) Uani 1 1 d . . .
H16 H 0.1743 0.1473 0.3742 0.046 Uiso 1 1 calc R . .
C17 C 0.18666(11) 0.2526(2) 0.4697(3) 0.0404(9) Uani 1 1 d . . .
C18 C 0.17596(11) 0.3305(2) 0.4319(3) 0.0412(9) Uani 1 1 d . . .
H18 H 0.1815 0.3777 0.4764 0.049 Uiso 1 1 calc R . .
C19 C 0.20944(13) 0.2249(3) 0.5877(3) 0.0518(10) Uani 1 1 d . . .
H19A H 0.2274 0.2699 0.6358 0.078 Uiso 1 1 calc R . .
H19B H 0.2319 0.1801 0.5961 0.078 Uiso 1 1 calc R . .
H19C H 0.1840 0.2065 0.6085 0.078 Uiso 1 1 calc R . .
N20 N 0.12359(9) 0.12809(17) 0.1091(2) 0.0337(6) Uani 1 1 d . . .
C21 C 0.08648(12) 0.0846(2) 0.1091(3) 0.0394(8) Uani 1 1 d . . .
C22 C 0.08633(13) 0.0010(2) 0.1110(3) 0.0497(10) Uani 1 1 d . . .
H22 H 0.0599 -0.0288 0.1121 0.060 Uiso 1 1 calc R . .
C23 C 0.12679(13) -0.0370(2) 0.1110(3) 0.0531(10) Uani 1 1 d . . .
H23 H 0.1280 -0.0946 0.1118 0.064 Uiso 1 1 calc R . .
C24 C 0.16531(14) 0.0061(2) 0.1100(3) 0.0502(10) Uani 1 1 d . . .
H24 H 0.1927 -0.0206 0.1091 0.060 Uiso 1 1 calc R . .
C25 C 0.16241(12) 0.0892(2) 0.1105(3) 0.0384(8) Uani 1 1 d . . .
N26 N 0.05026(9) 0.13595(18) 0.1096(2) 0.0389(7) Uani 1 1 d . . .
N27 N 0.05894(9) 0.21797(18) 0.1126(2) 0.0351(7) Uani 1 1 d . . .
C28 C 0.01903(11) 0.2526(2) 0.1095(3) 0.0370(8) Uani 1 1 d . . .
H28 H 0.0146 0.3094 0.1111 0.044 Uiso 1 1 calc R . .
C29 C -0.01575(12) 0.1948(2) 0.1035(3) 0.0422(9) Uani 1 1 d . . .
C30 C 0.00506(12) 0.1220(2) 0.1033(3) 0.0442(9) Uani 1 1 d . . .
H30 H -0.0094 0.0703 0.0994 0.053 Uiso 1 1 calc R . .
C31 C -0.06545(11) 0.2095(3) 0.0969(3) 0.0525(11) Uani 1 1 d . . .
H31A H -0.0631 0.2478 0.1550 0.079 Uiso 1 1 calc R . .
H31B H -0.0791 0.1582 0.1072 0.079 Uiso 1 1 calc R . .
H31C H -0.0866 0.2323 0.0243 0.079 Uiso 1 1 calc R . .
N32 N 0.19788(9) 0.14485(18) 0.1161(2) 0.0374(7) Uani 1 1 d . . .
N33 N 0.18789(9) 0.22583(17) 0.1224(2) 0.0345(6) Uani 1 1 d . . .
C34 C 0.22742(11) 0.2648(2) 0.1335(3) 0.0353(8) Uani 1 1 d . . .
H34 H 0.2311 0.3220 0.1397 0.042 Uiso 1 1 calc R . .
C35 C 0.26360(11) 0.2110(2) 0.1350(3) 0.0402(9) Uani 1 1 d . . .
C36 C 0.24363(11) 0.1360(2) 0.1234(3) 0.0427(9) Uani 1 1 d . . .
H36 H 0.2588 0.0863 0.1209 0.051 Uiso 1 1 calc R . .
C37 C 0.31395(11) 0.2324(3) 0.1496(3) 0.0495(10) Uani 1 1 d . . .
H37A H 0.3359 0.2357 0.2288 0.074 Uiso 1 1 calc R . .
H37B H 0.3131 0.2849 0.1146 0.074 Uiso 1 1 calc R . .
H37C H 0.3256 0.1906 0.1151 0.074 Uiso 1 1 calc R . .
B38A B 0.2422(8) 0.4979(13) 0.1101(16) 0.055(10) Uiso 0.25 1 d PD A 1
F39A F 0.2062(8) 0.4798(16) 0.0085(15) 0.066(7) Uiso 0.25 1 d PD A 1
F40A F 0.2427(4) 0.4469(7) 0.1912(9) 0.093(3) Uiso 0.25 1 d PD A 1
F41A F 0.2853(6) 0.4923(12) 0.1010(16) 0.153(7) Uiso 0.25 1 d PD A 1
F42A F 0.2365(8) 0.5730(9) 0.1451(19) 0.075(6) Uiso 0.25 1 d PD A 1
B38B B 0.2468(2) 0.4977(4) 0.0827(8) 0.053(2) Uani 0.75 1 d PD B 2
F39B F 0.2020(2) 0.4635(5) 0.0174(5) 0.0621(16) Uani 0.75 1 d PD B 2
F40B F 0.27814(11) 0.43696(19) 0.1435(3) 0.0812(12) Uani 0.75 1 d PD B 2
F41B F 0.26441(15) 0.5337(2) 0.0144(4) 0.0868(12) Uani 0.75 1 d PD B 2
F42B F 0.2440(3) 0.5576(4) 0.1493(6) 0.090(2) Uani 0.75 1 d PD B 2
B43 B 0.0000 0.4370(4) 0.2500 0.0563(17) Uani 1 2 d S . .
F44 F 0.00688(10) 0.48630(17) 0.1742(2) 0.0821(8) Uani 1 1 d . . .
F45 F 0.04011(10) 0.39073(18) 0.3059(3) 0.0996(10) Uani 1 1 d . . .
B46 B 0.0000 -0.0617(4) 0.2500 0.0562(17) Uani 1 2 d S . .
F47 F -0.04037(9) -0.01296(17) 0.2005(3) 0.0848(9) Uani 1 1 d . . .
F48 F 0.00604(10) -0.10939(17) 0.1727(2) 0.0858(9) Uani 1 1 d . . .
O49 O 0.1328(5) 0.0842(8) -0.1420(11) 0.060(4) Uiso 0.20 1 d P . .

loop_
_atom_site_aniso_label
_atom_site_aniso_U_11
_atom_site_aniso_U_22
_atom_site_aniso_U_33
_atom_site_aniso_U_23
_atom_site_aniso_U_13
_atom_site_aniso_U_12
Fe1 0.0258(3) 0.0418(3) 0.0283(3) -0.0022(2) 0.0124(2) -0.0017(2)
N2 0.0260(13) 0.0456(17) 0.0291(16) -0.0015(13) 0.0113(12) -0.0012(13)
C3 0.0303(17) 0.047(2) 0.040(2) -0.0009(17) 0.0153(16) -0.0004(16)
C4 0.047(2) 0.048(2) 0.043(2) 0.0061(18) 0.0170(19) 0.0047(18)
C5 0.051(2) 0.041(2) 0.055(3) 0.0014(19) 0.019(2) 0.0031(18)
C6 0.042(2) 0.047(2) 0.046(2) -0.0106(19) 0.0186(18) -0.0003(18)
C7 0.0312(17) 0.048(2) 0.034(2) -0.0054(17) 0.0143(16) -0.0031(16)
N8 0.0363(15) 0.0472(18) 0.0314(16) 0.0017(14) 0.0151(13) 0.0006(14)
N9 0.0259(14) 0.0434(18) 0.0353(17) -0.0048(13) 0.0143(13) -0.0039(12)
C10 0.0275(16) 0.057(2) 0.0316(19) -0.0098(18) 0.0157(15) -0.0082(17)
C11 0.0289(17) 0.062(3) 0.0286(19) 0.0029(18) 0.0121(15) -0.0018(17)
C12 0.0364(19) 0.059(3) 0.032(2) 0.0090(18) 0.0127(16) 0.0010(18)
C13 0.042(2) 0.082(3) 0.030(2) -0.001(2) 0.0131(17) -0.007(2)
N14 0.0344(15) 0.0439(18) 0.0301(16) -0.0055(13) 0.0126(13) -0.0044(13)
N15 0.0274(13) 0.0405(17) 0.0348(16) -0.0057(14) 0.0150(12) -0.0048(13)
C16 0.0293(17) 0.051(2) 0.036(2) 0.0067(17) 0.0154(16) -0.0021(16)
C17 0.0296(17) 0.060(3) 0.0314(19) -0.0026(18) 0.0130(15) -0.0075(17)
C18 0.0363(18) 0.055(2) 0.034(2) -0.0116(18) 0.0165(16) -0.0096(18)
C19 0.048(2) 0.074(3) 0.034(2) 0.0022(19) 0.0183(18) -0.013(2)
N20 0.0268(14) 0.0453(17) 0.0306(16) -0.0047(13) 0.0140(12) -0.0041(13)
C21 0.0364(18) 0.047(2) 0.036(2) -0.0078(16) 0.0164(16) -0.0058(17)
C22 0.046(2) 0.043(2) 0.062(3) -0.0111(19) 0.025(2) -0.0158(18)
C23 0.051(2) 0.043(2) 0.067(3) -0.013(2) 0.027(2) -0.0060(19)
C24 0.052(2) 0.046(2) 0.058(3) -0.0078(19) 0.029(2) 0.0033(19)
C25 0.0371(19) 0.043(2) 0.036(2) -0.0068(16) 0.0170(16) -0.0039(16)
N26 0.0305(15) 0.0432(18) 0.0445(18) -0.0053(14) 0.0175(13) -0.0074(13)
N27 0.0282(14) 0.0468(18) 0.0290(16) -0.0041(13) 0.0112(12) -0.0029(13)
C28 0.0267(16) 0.058(2) 0.0272(18) -0.0025(16) 0.0126(14) 0.0041(16)
C29 0.0292(17) 0.066(3) 0.033(2) -0.0085(18) 0.0148(15) -0.0088(18)
C30 0.0324(18) 0.063(3) 0.039(2) -0.0042(18) 0.0171(17) -0.0135(18)
C31 0.0308(18) 0.082(3) 0.047(2) -0.010(2) 0.0191(18) -0.0079(19)
N32 0.0290(14) 0.0437(17) 0.0422(18) -0.0046(14) 0.0178(13) 0.0016(13)
N33 0.0315(14) 0.0443(18) 0.0281(15) 0.0003(12) 0.0135(12) -0.0011(13)
C34 0.0280(17) 0.052(2) 0.0265(18) -0.0019(16) 0.0124(14) -0.0056(16)
C35 0.0303(18) 0.063(3) 0.0284(19) 0.0003(17) 0.0135(15) 0.0000(18)
C36 0.0306(18) 0.062(3) 0.038(2) -0.0025(18) 0.0169(16) 0.0085(18)
C37 0.0301(18) 0.075(3) 0.046(2) 0.001(2) 0.0191(17) -0.0015(18)
B38B 0.042(4) 0.056(5) 0.064(5) -0.009(4) 0.025(4) 0.008(3)
F39B 0.049(3) 0.077(4) 0.053(3) 0.005(2) 0.015(2) 0.001(2)
F40B 0.0557(19) 0.0410(18) 0.096(3) 0.0063(18) -0.0146(19) 0.0113(16)
F41B 0.117(3) 0.060(2) 0.128(4) -0.014(2) 0.095(3) -0.016(2)
F42B 0.120(5) 0.072(3) 0.055(3) -0.008(2) 0.016(3) 0.040(3)
B43 0.058(4) 0.049(4) 0.063(5) 0.000 0.028(4) 0.000
F44 0.106(2) 0.086(2) 0.0679(18) -0.0135(15) 0.0505(16) -0.0283(16)
F45 0.0780(18) 0.084(2) 0.107(2) -0.0107(18) 0.0119(17) 0.0307(16)
B46 0.050(4) 0.053(4) 0.069(5) 0.000 0.029(4) 0.000
F47 0.0559(14) 0.0815(19) 0.115(2) 0.0406(17) 0.0352(15) 0.0065(13)
F48 0.106(2) 0.082(2) 0.095(2) -0.0309(16) 0.0678(18) -0.0324(16)

loop_
_atom_type_symbol
_atom_type_description
_atom_type_scat_dispersion_real
_atom_type_scat_dispersion_imag
_atom_type_scat_source
C C 0.0033 0.0016 'International Tables Vol C Tables 4.2.6.8 and 6.1.1.4'
H H 0.0000 0.0000 'International Tables Vol C Tables 4.2.6.8 and 6.1.1.4'
N N 0.0061 0.0033 'International Tables Vol C Tables 4.2.6.8 and 6.1.1.4'
Fe Fe 0.3463 0.8444 'International Tables Vol C Tables 4.2.6.8 and 6.1.1.4'
B B 0.0013 0.0007 'International Tables Vol C Tables 4.2.6.8 and 6.1.1.4'
F F 0.0171 0.0103 'International Tables Vol C Tables 4.2.6.8 and 6.1.1.4'
O O 0.0106 0.0060 'International Tables Vol C Tables 4.2.6.8 and 6.1.1.4'

loop_
_geom_angle_atom_site_label_1
_geom_angle_atom_site_label_2
_geom_angle_atom_site_label_3
_geom_angle
_geom_angle_site_symmetry_1
_geom_angle_site_symmetry_3
_geom_angle_publ_flag
N20 Fe1 N2 177.95(11) . . ?
N20 Fe1 N9 101.63(11) . . ?
N2 Fe1 N9 80.24(12) . . ?
N20 Fe1 N15 97.63(11) . . ?
N2 Fe1 N15 80.51(11) . . ?
N9 Fe1 N15 160.74(12) . . ?
N20 Fe1 N33 80.22(11) . . ?
N2 Fe1 N33 100.62(11) . . ?
N9 Fe1 N33 91.68(10) . . ?
N15 Fe1 N33 91.16(10) . . ?
N20 Fe1 N27 80.17(11) . . ?
N2 Fe1 N27 98.99(11) . . ?
N9 Fe1 N27 91.84(10) . . ?
N15 Fe1 N27 91.84(10) . . ?
N33 Fe1 N27 160.39(12) . . ?
C3 N2 C7 119.7(3) . . ?
C3 N2 Fe1 120.5(2) . . ?
C7 N2 Fe1 119.8(2) . . ?
N2 C3 C4 122.6(3) . . ?
N2 C3 N8 110.3(3) . . ?
C4 C3 N8 127.1(3) . . ?
C3 C4 C5 116.5(4) . . ?
C4 C5 C6 122.0(4) . . ?
C7 C6 C5 116.9(4) . . ?
N2 C7 C6 122.2(3) . . ?
N2 C7 N14 110.6(3) . . ?
C6 C7 N14 127.2(3) . . ?
C12 N8 N9 111.0(3) . . ?
C12 N8 C3 132.4(3) . . ?
N9 N8 C3 116.5(3) . . ?
C10 N9 N8 104.6(3) . . ?
C10 N9 Fe1 143.0(3) . . ?
N8 N9 Fe1 112.4(2) . . ?
N9 C10 C11 111.7(3) . . ?
C12 C11 C10 105.3(3) . . ?
C12 C11 C13 128.0(4) . . ?
C10 C11 C13 126.7(4) . . ?
C11 C12 N8 107.4(3) . . ?
C18 N14 N15 110.0(3) . . ?
C18 N14 C7 132.9(3) . . ?
N15 N14 C7 117.0(3) . . ?
C16 N15 N14 105.5(3) . . ?
C16 N15 Fe1 142.4(3) . . ?
N14 N15 Fe1 112.1(2) . . ?
N15 C16 C17 111.6(3) . . ?
C18 C17 C16 105.0(3) . . ?
C18 C17 C19 127.3(3) . . ?
C16 C17 C19 127.7(4) . . ?
C17 C18 N14 107.9(3) . . ?
C25 N20 C21 119.0(3) . . ?
C25 N20 Fe1 120.5(2) . . ?
C21 N20 Fe1 120.3(2) . . ?
N20 C21 C22 123.0(3) . . ?
N20 C21 N26 110.3(3) . . ?
C22 C21 N26 126.8(3) . . ?
C21 C22 C23 116.3(3) . . ?
C24 C23 C22 122.0(4) . . ?
C25 C24 C23 117.2(3) . . ?
N20 C25 C24 122.4(3) . . ?
N20 C25 N32 110.3(3) . . ?
C24 C25 N32 127.3(3) . . ?
C30 N26 N27 110.2(3) . . ?
C30 N26 C21 132.8(3) . . ?
N27 N26 C21 117.0(3) . . ?
C28 N27 N26 105.0(3) . . ?
C28 N27 Fe1 142.9(3) . . ?
N26 N27 Fe1 112.09(19) . . ?
N27 C28 C29 111.8(3) . . ?
C30 C29 C28 104.9(3) . . ?
C30 C29 C31 127.2(3) . . ?
C28 C29 C31 127.9(4) . . ?
C29 C30 N26 108.2(3) . . ?
C36 N32 N33 110.2(3) . . ?
C36 N32 C25 132.8(3) . . ?
N33 N32 C25 116.9(2) . . ?
C34 N33 N32 105.2(3) . . ?
C34 N33 Fe1 142.5(3) . . ?
N32 N33 Fe1 112.14(19) . . ?
N33 C34 C35 111.6(3) . . ?
C36 C35 C34 105.2(3) . . ?
C36 C35 C37 127.7(3) . . ?
C34 C35 C37 127.1(3) . . ?
C35 C36 N32 107.8(3) . . ?
F39A B38A F42A 112.1(16) . . ?
F39A B38A F40A 112.6(16) . . ?
F42A B38A F40A 104.1(14) . . ?
F39A B38A F41A 106.6(15) . . ?
F42A B38A F41A 111.2(16) . . ?
F40A B38A F41A 110.4(15) . . ?
F42B B38B F40B 111.4(7) . . ?
F42B B38B F41B 106.0(6) . . ?
F40B B38B F41B 109.4(6) . . ?
F42B B38B F39B 112.8(7) . . ?
F40B B38B F39B 108.6(6) . . ?
F41B B38B F39B 108.6(7) . . ?
F45 B43 F45 111.6(6) 2 . ?
F45 B43 F44 108.19(17) . 2 ?
F45 B43 F44 110.27(19) . . ?
F44 B43 F44 108.2(5) 2 . ?
F48 B46 F48 110.2(6) 2 . ?
F48 B46 F47 110.79(19) . . ?
F48 B46 F47 108.22(15) . 2 ?
F47 B46 F47 108.6(5) . 2 ?

loop_
_geom_bond_atom_site_label_1
_geom_bond_atom_site_label_2
_geom_bond_distance
_geom_bond_site_symmetry_2
_geom_bond_publ_flag
Fe1 N20 1.888(3) . ?
Fe1 N2 1.892(3) . ?
Fe1 N9 1.964(3) . ?
Fe1 N15 1.968(3) . ?
Fe1 N33 1.971(3) . ?
Fe1 N27 1.972(2) . ?
N2 C3 1.336(4) . ?
N2 C7 1.344(4) . ?
C3 C4 1.383(5) . ?
C3 N8 1.404(4) . ?
C4 C5 1.387(5) . ?
C5 C6 1.389(5) . ?
C6 C7 1.376(5) . ?
C7 N14 1.396(4) . ?
N8 C12 1.363(4) . ?
N8 N9 1.382(4) . ?
N9 C10 1.321(4) . ?
C10 C11 1.415(5) . ?
C11 C12 1.357(5) . ?
C11 C13 1.503(5) . ?
N14 C18 1.370(4) . ?
N14 N15 1.378(4) . ?
N15 C16 1.328(4) . ?
C16 C17 1.406(5) . ?
C17 C18 1.367(5) . ?
C17 C19 1.497(5) . ?
N20 C25 1.341(4) . ?
N20 C21 1.342(4) . ?
C21 C22 1.379(5) . ?
C21 N26 1.396(4) . ?
C22 C23 1.386(5) . ?
C23 C24 1.380(5) . ?
C24 C25 1.374(5) . ?
C25 N32 1.397(4) . ?
N26 C30 1.365(4) . ?
N26 N27 1.376(4) . ?
N27 C28 1.330(4) . ?
C28 C29 1.403(5) . ?
C29 C30 1.360(5) . ?
C29 C31 1.502(4) . ?
N32 C36 1.365(4) . ?
N32 N33 1.381(4) . ?
N33 C34 1.318(4) . ?
C34 C35 1.411(5) . ?
C35 C36 1.358(5) . ?
C35 C37 1.505(4) . ?
B38A F39A 1.362(17) . ?
B38A F42A 1.364(17) . ?
B38A F40A 1.371(17) . ?
B38A F41A 1.376(17) . ?
B38B F42B 1.358(9) . ?
B38B F40B 1.382(7) . ?
B38B F41B 1.382(10) . ?
B38B F39B 1.384(8) . ?
B43 F45 1.360(5) . ?
B43 F44 1.387(5) . ?
B46 F48 1.377(5) . ?
B46 F47 1.377(5) . ?
